data_7155353
loop_
_publ_author_name
'Al-Maharik, Nawaf'
'Kirsch, Peer'
'Slawin, Alexandra M. Z.'
'Cordes, David B.'
'O'Hagan, David'

_publ_section_title
;
 Fluorinated liquid crystals: evaluation of selectively fluorinated
 facially polarised cyclohexyl motifs for liquid crystal applications.
;
_journal_issue 42
_journal_name_full 'Organic &amp; biomolecular chemistry'
_journal_page_first 9974
_journal_page_last 9980
_journal_paper_doi 10.1039/c6ob01986b
_journal_volume 14
_journal_year 2016
_chemical_formula_moiety 'C21 H31 F'
_chemical_formula_sum 'C21 H31 F'
_chemical_formula_weight 302.47
_space_group_crystal_system monoclinic
_space_group_IT_number 14
_space_group_name_Hall '-P 2ybc'
_space_group_name_H-M_alt 'P 1 21/c 1'
_symmetry_space_group_name_Hall '-P 2ybc'
_symmetry_space_group_name_H-M 'P 1 21/c 1'
_atom_sites_solution_hydrogens geom
_atom_sites_solution_primary direct
_atom_sites_solution_secondary difmap
_audit_creation_date 2015-09-02
_audit_creation_method 'by CrystalStructure 4.1'
_audit_update_record
;
2016-09-08 deposited with the CCDC.
2016-10-07 downloaded from the CCDC.
;
_cell_angle_alpha 90.0000
_cell_angle_beta 97.667(3)
_cell_angle_gamma 90.0000
_cell_formula_units_Z 4
_cell_length_a 5.3032(6)
_cell_length_b 25.832(3)
_cell_length_c 13.1164(17)
_cell_measurement_reflns_used 4831
_cell_measurement_temperature 173
_cell_measurement_theta_max 25.40
_cell_measurement_theta_min 1.80
_cell_volume 1780.8(4)
_computing_cell_refinement 'CrystalClear-SM Expert 2.1 b32'
_computing_data_collection 'CrystalClear-SM Expert 2.1 b32 (Rigaku, 2014)'
_computing_data_reduction 'CrystalClear-SM Expert 2.1 b32'
_computing_molecular_graphics 'CrystalStructure 4.1'
_computing_publication_material 'CrystalStructure 4.1 (Rigaku, 2014)'
_computing_structure_refinement 'SHELXL2013 (Sheldrick, 2008)'
_computing_structure_solution 'SIR2011 (Burla, et al., 2012)'
_diffrn_ambient_temperature 173
_diffrn_detector_area_resol_mean 5.814
_diffrn_measured_fraction_theta_full 0.999
_diffrn_measured_fraction_theta_max 0.999
_diffrn_measurement_device_type 'Rigaku XtaLAB P200'
_diffrn_measurement_method \w
_diffrn_radiation_type 'Mo K\a'
_diffrn_radiation_wavelength 0.71075
_diffrn_reflns_av_R_equivalents 0.0437
_diffrn_reflns_Laue_measured_fraction_full 0.999
_diffrn_reflns_Laue_measured_fraction_max 0.999
_diffrn_reflns_limit_h_max 6
_diffrn_reflns_limit_h_min -6
_diffrn_reflns_limit_k_max 31
_diffrn_reflns_limit_k_min -30
_diffrn_reflns_limit_l_max 15
_diffrn_reflns_limit_l_min -15
_diffrn_reflns_number 21702
_diffrn_reflns_point_group_measured_fraction_full 0.999
_diffrn_reflns_point_group_measured_fraction_max 0.999
_diffrn_reflns_theta_full 25.242
_diffrn_reflns_theta_max 25.374
_diffrn_reflns_theta_min 1.577
_diffrn_standards_number 0
_exptl_absorpt_coefficient_mu 0.070
_exptl_absorpt_correction_T_max 0.993
_exptl_absorpt_correction_T_min 0.878
_exptl_absorpt_correction_type multi-scan
_exptl_absorpt_process_details 'REQAB (Rigaku, 1998)'
_exptl_crystal_colour colorless
_exptl_crystal_density_diffrn 1.128
_exptl_crystal_density_method 'not measured'
_exptl_crystal_description prism
_exptl_crystal_F_000 664.00
_exptl_crystal_recrystallization_method 'Re-crystallisation from solvent: Dichloromethane/diethyl ether'
_exptl_crystal_size_max 0.130
_exptl_crystal_size_mid 0.130
_exptl_crystal_size_min 0.100
_refine_diff_density_max 0.43
_refine_diff_density_min -0.24
_refine_ls_extinction_method none
_refine_ls_goodness_of_fit_ref 1.067
_refine_ls_hydrogen_treatment constr
_refine_ls_number_parameters 210
_refine_ls_number_reflns 3277
_refine_ls_number_restraints 0
_refine_ls_R_factor_all 0.0650
_refine_ls_R_factor_gt 0.0532
_refine_ls_shift/su_max 0.000
_refine_ls_structure_factor_coef Fsqd
_refine_ls_weighting_details 'w = 1/[\s^2^(Fo^2^)+(0.0790P)^2^+0.5173P] where P=(Fo^2^+2Fc^2^)/3'
_refine_ls_weighting_scheme calc
_refine_ls_wR_factor_gt 0.1468
_refine_ls_wR_factor_ref 0.1545
_reflns_number_gt 2588
_reflns_number_total 3277
_reflns_threshold_expression F^2^>2.0\s(F^2^)
_cod_data_source_file c6ob01986b2.cif
_cod_data_source_block 6
_cod_database_code 7155353

loop_
_space_group_symop_id
_space_group_symop_operation_xyz
1 +X,+Y,+Z
2 -X,1/2+Y,1/2-Z
3 -X,-Y,-Z
4 +X,-1/2-Y,-1/2+Z

loop_
_atom_site_label
_atom_site_type_symbol
_atom_site_fract_x
_atom_site_fract_y
_atom_site_fract_z
_atom_site_U_iso_or_equiv
_atom_site_adp_type
_atom_site_occupancy
_atom_site_site_symmetry_order
_atom_site_calc_flag
_atom_site_refinement_flags_posn
_atom_site_refinement_flags_adp
_atom_site_refinement_flags_occupancy
_atom_site_disorder_assembly
_atom_site_disorder_group
F1 F 1.0514(4) 0.24672(7) 0.60659(15) 0.0785(8) Uani 0.735(4) 1 d . . P A 1
F1A F 1.1384(9) 0.1828(2) 0.7331(4) 0.087(2) Uani 0.265(4) 1 d . . P A 2
C1 C 0.7980(5) 0.25144(8) 0.62893(16) 0.0606(6) Uani 1 1 d . . . . .
H1A H 0.6866 0.2641 0.5664 0.073 Uiso 0.735(4) 1 calc R U P A 1
H1B H 0.6865 0.2640 0.5673 0.073 Uiso 0.265(4) 1 calc R U P A 2
H1C H 0.9737 0.2494 0.6115 0.073 Uiso 0.265(4) 1 calc R U P A 2
C2 C 0.7134(3) 0.19845(7) 0.65605(13) 0.0420(4) Uani 1 1 d . . . . .
H2 H 0.5356 0.2025 0.6725 0.050 Uiso 1 1 calc R U . . .
C3 C 0.8729(5) 0.17961(8) 0.75577(14) 0.0622(6) Uani 1 1 d . . . . .
H3A H 0.8111 0.1453 0.7751 0.075 Uiso 0.735(4) 1 calc R U P A 1
H3B H 1.0531 0.1760 0.7448 0.075 Uiso 0.735(4) 1 calc R U P A 1
H3C H 0.8258 0.1437 0.7747 0.075 Uiso 0.265(4) 1 calc R U P A 2
C4 C 0.8518(6) 0.21836(9) 0.84230(16) 0.0719(7) Uani 1 1 d . . . . .
H4A H 0.6731 0.2197 0.8563 0.086 Uiso 1 1 calc R U . . .
H4B H 0.9580 0.2063 0.9057 0.086 Uiso 1 1 calc R U . . .
C5 C 0.9348(4) 0.27142(8) 0.81629(17) 0.0586(5) Uani 1 1 d . . . . .
H5A H 1.1193 0.2711 0.8111 0.070 Uiso 1 1 calc R U . . .
H5B H 0.9054 0.2957 0.8719 0.070 Uiso 1 1 calc R U . . .
C6 C 0.7907(6) 0.28981(9) 0.71587(17) 0.0727(7) Uani 1 1 d . . . . .
H6A H 0.8641 0.3231 0.6966 0.087 Uiso 1 1 calc R U . . .
H6B H 0.6113 0.2962 0.7254 0.087 Uiso 1 1 calc R U . . .
C7 C 0.6978(3) 0.16083(7) 0.56674(12) 0.0372(4) Uani 1 1 d . . . . .
C8 C 0.8825(3) 0.12386(7) 0.55594(12) 0.0401(4) Uani 1 1 d . . . . .
H8 H 1.0308 0.1223 0.6052 0.048 Uiso 1 1 calc R U . . .
C9 C 0.8547(3) 0.08924(7) 0.47488(13) 0.0404(4) Uani 1 1 d . . . . .
H9 H 0.9842 0.0643 0.4699 0.048 Uiso 1 1 calc R U . . .
C10 C 0.6416(3) 0.09001(6) 0.40037(12) 0.0353(4) Uani 1 1 d . . . . .
C11 C 0.4597(3) 0.12777(7) 0.40998(13) 0.0403(4) Uani 1 1 d . . . . .
H11 H 0.3138 0.1300 0.3596 0.048 Uiso 1 1 calc R U . . .
C12 C 0.4865(3) 0.16220(7) 0.49128(13) 0.0425(4) Uani 1 1 d . . . . .
H12 H 0.3580 0.1874 0.4958 0.051 Uiso 1 1 calc R U . . .
C13 C 0.6018(3) 0.05050(6) 0.31459(12) 0.0357(4) Uani 1 1 d . . . . .
H13 H 0.4436 0.0605 0.2686 0.043 Uiso 1 1 calc R U . . .
C14 C 0.8167(3) 0.04823(7) 0.24805(13) 0.0411(4) Uani 1 1 d . . . . .
H14A H 0.8434 0.0831 0.2202 0.049 Uiso 1 1 calc R U . . .
H14B H 0.9761 0.0377 0.2911 0.049 Uiso 1 1 calc R U . . .
C15 C 0.7579(3) 0.01017(7) 0.15924(13) 0.0410(4) Uani 1 1 d . . . . .
H15A H 0.9037 0.0091 0.1194 0.049 Uiso 1 1 calc R U . . .
H15B H 0.6075 0.0226 0.1128 0.049 Uiso 1 1 calc R U . . .
C16 C 0.7056(3) -0.04443(6) 0.19577(12) 0.0359(4) Uani 1 1 d . . . . .
H16 H 0.8663 -0.0580 0.2353 0.043 Uiso 1 1 calc R U . . .
C17 C 0.5035(4) -0.04284(7) 0.26802(13) 0.0448(4) Uani 1 1 d . . . . .
H17A H 0.4885 -0.0777 0.2979 0.054 Uiso 1 1 calc R U . . .
H17B H 0.3376 -0.0342 0.2276 0.054 Uiso 1 1 calc R U . . .
C18 C 0.5587(3) -0.00385(7) 0.35531(13) 0.0430(4) Uani 1 1 d . . . . .
H18A H 0.7119 -0.0149 0.4017 0.052 Uiso 1 1 calc R U . . .
H18B H 0.4138 -0.0031 0.3957 0.052 Uiso 1 1 calc R U . . .
C19 C 0.6254(3) -0.08164(7) 0.10653(13) 0.0426(4) Uani 1 1 d . . . . .
H19A H 0.5932 -0.1160 0.1358 0.051 Uiso 1 1 calc R U . . .
H19B H 0.4620 -0.0692 0.0692 0.051 Uiso 1 1 calc R U . . .
C20 C 0.8103(4) -0.08884(8) 0.02918(15) 0.0519(5) Uani 1 1 d . . . . .
H20A H 0.9767 -0.1001 0.0656 0.062 Uiso 1 1 calc R U . . .
H20B H 0.8357 -0.0552 -0.0043 0.062 Uiso 1 1 calc R U . . .
C21 C 0.7165(5) -0.12858(9) -0.05293(17) 0.0690(6) Uani 1 1 d . . . . .
H21A H 0.5516 -0.1176 -0.0892 0.083 Uiso 1 1 calc R U . . .
H21B H 0.6978 -0.1623 -0.0204 0.083 Uiso 1 1 calc R U . . .
H21C H 0.8397 -0.1315 -0.1021 0.083 Uiso 1 1 calc R U . . .

loop_
_atom_site_aniso_label
_atom_site_aniso_U_11
_atom_site_aniso_U_22
_atom_site_aniso_U_33
_atom_site_aniso_U_23
_atom_site_aniso_U_13
_atom_site_aniso_U_12
F1 0.0951(14) 0.0563(12) 0.0952(15) -0.0219(9) 0.0534(11) -0.0299(9)
F1A 0.054(3) 0.099(4) 0.100(4) -0.040(3) -0.015(3) 0.012(3)
C1 0.0962(17) 0.0413(12) 0.0461(11) 0.0019(8) 0.0166(11) 0.0075(10)
C2 0.0391(9) 0.0507(11) 0.0362(9) -0.0047(8) 0.0047(7) -0.0027(8)
C3 0.0939(17) 0.0517(12) 0.0370(10) -0.0028(9) -0.0059(10) -0.0068(11)
C4 0.115(2) 0.0577(14) 0.0385(11) -0.0021(9) -0.0063(11) -0.0057(13)
C5 0.0593(12) 0.0527(12) 0.0620(13) -0.0225(10) 0.0014(10) -0.0046(10)
C6 0.122(2) 0.0403(12) 0.0594(13) -0.0029(10) 0.0240(13) 0.0037(12)
C7 0.0367(8) 0.0420(10) 0.0328(8) 0.0011(7) 0.0048(6) -0.0064(7)
C8 0.0361(8) 0.0480(10) 0.0342(8) 0.0015(7) -0.0029(7) -0.0018(7)
C9 0.0377(9) 0.0422(10) 0.0399(9) 0.0021(7) 0.0003(7) 0.0048(7)
C10 0.0360(8) 0.0367(9) 0.0330(8) 0.0035(7) 0.0037(6) -0.0033(7)
C11 0.0340(8) 0.0465(10) 0.0380(9) -0.0016(7) -0.0041(7) 0.0014(7)
C12 0.0365(8) 0.0466(10) 0.0434(9) -0.0050(8) 0.0012(7) 0.0043(7)
C13 0.0335(8) 0.0386(9) 0.0339(8) 0.0021(7) 0.0005(6) -0.0004(7)
C14 0.0456(9) 0.0350(9) 0.0440(9) 0.0027(7) 0.0115(7) -0.0078(7)
C15 0.0482(9) 0.0385(10) 0.0384(9) 0.0044(7) 0.0131(7) -0.0021(7)
C16 0.0355(8) 0.0358(9) 0.0361(8) 0.0037(7) 0.0039(7) -0.0011(7)
C17 0.0497(10) 0.0431(10) 0.0434(10) -0.0010(8) 0.0133(8) -0.0143(8)
C18 0.0495(10) 0.0426(10) 0.0385(9) 0.0006(8) 0.0120(7) -0.0094(8)
C19 0.0449(9) 0.0398(10) 0.0434(10) 0.0007(8) 0.0065(7) -0.0029(7)
C20 0.0586(11) 0.0512(12) 0.0481(11) -0.0028(9) 0.0149(9) 0.0032(9)
C21 0.0911(17) 0.0624(14) 0.0547(12) -0.0112(11) 0.0143(11) 0.0108(12)

loop_
_atom_type_symbol
_atom_type_description
_atom_type_scat_dispersion_real
_atom_type_scat_dispersion_imag
_atom_type_scat_source
C C 0.0033 0.0016
;
International Tables for Crystallography
(Vol. C, Tables 4.2.6.8 and 6.1.1.4)
;
H H 0.0000 0.0000
;
International Tables for Crystallography
(Vol. C, Table 6.1.1.4)
;
F F 0.0171 0.0103
;
International Tables for Crystallography
(Vol. C, Tables 4.2.6.8 and 6.1.1.4)
;

loop_
_geom_angle_atom_site_label_1
_geom_angle_atom_site_label_2
_geom_angle_atom_site_label_3
_geom_angle
F1 C1 C2 107.01(16)
F1 C1 C6 109.4(2)
C2 C1 C6 112.37(17)
F1 C1 H1A 109.3
C2 C1 H1A 109.3
C6 C1 H1A 109.3
C2 C1 H1B 109.1
C6 C1 H1B 109.1
C2 C1 H1C 109.1
C6 C1 H1C 109.1
H1B C1 H1C 107.9
C1 C2 C7 112.93(14)
C1 C2 C3 110.05(16)
C7 C2 C3 114.92(15)
C1 C2 H2 106.1
C7 C2 H2 106.1
C3 C2 H2 106.1
F1A C3 C4 106.1(3)
F1A C3 C2 104.0(3)
C4 C3 C2 109.74(18)
C4 C3 H3A 109.7
C2 C3 H3A 109.7
C4 C3 H3B 109.7
C2 C3 H3B 109.7
H3A C3 H3B 108.2
F1A C3 H3C 112.2
C4 C3 H3C 112.2
C2 C3 H3C 112.2
C5 C4 C3 112.24(19)
C5 C4 H4A 109.2
C3 C4 H4A 109.2
C5 C4 H4B 109.2
C3 C4 H4B 109.2
H4A C4 H4B 107.9
C4 C5 C6 110.99(18)
C4 C5 H5A 109.4
C6 C5 H5A 109.4
C4 C5 H5B 109.4
C6 C5 H5B 109.4
H5A C5 H5B 108.0
C5 C6 C1 112.96(19)
C5 C6 H6A 109.0
C1 C6 H6A 109.0
C5 C6 H6B 109.0
C1 C6 H6B 109.0
H6A C6 H6B 107.8
C8 C7 C12 117.16(15)
C8 C7 C2 123.57(15)
C12 C7 C2 119.26(15)
C9 C8 C7 121.28(15)
C9 C8 H8 119.4
C7 C8 H8 119.4
C8 C9 C10 121.60(16)
C8 C9 H9 119.2
C10 C9 H9 119.2
C11 C10 C9 117.05(15)
C11 C10 C13 120.76(14)
C9 C10 C13 122.15(15)
C12 C11 C10 121.39(15)
C12 C11 H11 119.3
C10 C11 H11 119.3
C11 C12 C7 121.49(16)
C11 C12 H12 119.3
C7 C12 H12 119.3
C10 C13 C14 114.24(13)
C10 C13 C18 111.84(13)
C14 C13 C18 108.79(14)
C10 C13 H13 107.2
C14 C13 H13 107.2
C18 C13 H13 107.2
C15 C14 C13 111.68(13)
C15 C14 H14A 109.3
C13 C14 H14A 109.3
C15 C14 H14B 109.3
C13 C14 H14B 109.3
H14A C14 H14B 107.9
C14 C15 C16 112.53(13)
C14 C15 H15A 109.1
C16 C15 H15A 109.1
C14 C15 H15B 109.1
C16 C15 H15B 109.1
H15A C15 H15B 107.8
C17 C16 C15 110.04(14)
C17 C16 C19 110.24(13)
C15 C16 C19 112.58(13)
C17 C16 H16 107.9
C15 C16 H16 107.9
C19 C16 H16 107.9
C16 C17 C18 113.88(14)
C16 C17 H17A 108.8
C18 C17 H17A 108.8
C16 C17 H17B 108.8
C18 C17 H17B 108.8
H17A C17 H17B 107.7
C17 C18 C13 111.53(14)
C17 C18 H18A 109.3
C13 C18 H18A 109.3
C17 C18 H18B 109.3
C13 C18 H18B 109.3
H18A C18 H18B 108.0
C20 C19 C16 116.81(15)
C20 C19 H19A 108.1
C16 C19 H19A 108.1
C20 C19 H19B 108.1
C16 C19 H19B 108.1
H19A C19 H19B 107.3
C19 C20 C21 112.17(17)
C19 C20 H20A 109.2
C21 C20 H20A 109.2
C19 C20 H20B 109.2
C21 C20 H20B 109.2
H20A C20 H20B 107.9
C20 C21 H21A 109.5
C20 C21 H21B 109.5
H21A C21 H21B 109.5
C20 C21 H21C 109.5
H21A C21 H21C 109.5
H21B C21 H21C 109.5

loop_
_geom_bond_atom_site_label_1
_geom_bond_atom_site_label_2
_geom_bond_distance
F1 C1 1.418(3)
F1A C3 1.480(6)
C1 C2 1.498(3)
C1 C6 1.515(3)
C1 H1A 1.0000
C1 H1B 0.9900
C1 H1C 0.9900
C2 C7 1.516(2)
C2 C3 1.539(3)
C2 H2 1.0000
C3 C4 1.529(3)
C3 H3A 0.9900
C3 H3B 0.9900
C3 H3C 1.0000
C4 C5 1.493(3)
C4 H4A 0.9900
C4 H4B 0.9900
C5 C6 1.509(3)
C5 H5A 0.9900
C5 H5B 0.9900
C6 H6A 0.9900
C6 H6B 0.9900
C7 C8 1.389(2)
C7 C12 1.393(2)
C8 C9 1.382(2)
C8 H8 0.9500
C9 C10 1.392(2)
C9 H9 0.9500
C10 C11 1.389(2)
C10 C13 1.513(2)
C11 C12 1.381(2)
C11 H11 0.9500
C12 H12 0.9500
C13 C14 1.526(2)
C13 C18 1.530(2)
C13 H13 1.0000
C14 C15 1.524(2)
C14 H14A 0.9900
C14 H14B 0.9900
C15 C16 1.527(2)
C15 H15A 0.9900
C15 H15B 0.9900
C16 C17 1.523(2)
C16 C19 1.530(2)
C16 H16 1.0000
C17 C18 1.524(2)
C17 H17A 0.9900
C17 H17B 0.9900
C18 H18A 0.9900
C18 H18B 0.9900
C19 C20 1.514(3)
C19 H19A 0.9900
C19 H19B 0.9900
C20 C21 1.522(3)
C20 H20A 0.9900
C20 H20B 0.9900
C21 H21A 0.9800
C21 H21B 0.9800
C21 H21C 0.9800

loop_
_geom_torsion_atom_site_label_1
_geom_torsion_atom_site_label_2
_geom_torsion_atom_site_label_3
_geom_torsion_atom_site_label_4
_geom_torsion
F1 C1 C2 C7 -64.9(2)
C6 C1 C2 C7 174.99(18)
F1 C1 C2 C3 65.0(2)
C6 C1 C2 C3 -55.1(2)
C1 C2 C3 F1A -56.4(3)
C7 C2 C3 F1A 72.4(3)
C1 C2 C3 C4 56.8(2)
C7 C2 C3 C4 -174.37(17)
F1A C3 C4 C5 54.2(4)
C2 C3 C4 C5 -57.6(3)
C3 C4 C5 C6 54.7(3)
C4 C5 C6 C1 -51.9(3)
F1 C1 C6 C5 -65.5(3)
C2 C1 C6 C5 53.1(3)
C1 C2 C7 C8 101.3(2)
C3 C2 C7 C8 -26.0(2)
C1 C2 C7 C12 -79.6(2)
C3 C2 C7 C12 152.98(17)
C12 C7 C8 C9 -1.4(2)
C2 C7 C8 C9 177.67(16)
C7 C8 C9 C10 0.3(3)
C8 C9 C10 C11 1.1(2)
C8 C9 C10 C13 -176.54(15)
C9 C10 C11 C12 -1.5(2)
C13 C10 C11 C12 176.19(16)
C10 C11 C12 C7 0.5(3)
C8 C7 C12 C11 1.0(3)
C2 C7 C12 C11 -178.09(16)
C11 C10 C13 C14 125.00(17)
C9 C10 C13 C14 -57.4(2)
C11 C10 C13 C18 -110.88(17)
C9 C10 C13 C18 66.7(2)
C10 C13 C14 C15 -176.48(14)
C18 C13 C14 C15 57.79(18)
C13 C14 C15 C16 -57.10(19)
C14 C15 C16 C17 51.94(19)
C14 C15 C16 C19 175.34(14)
C15 C16 C17 C18 -51.2(2)
C19 C16 C17 C18 -175.95(15)
C16 C17 C18 C13 54.7(2)
C10 C13 C18 C17 176.70(14)
C14 C13 C18 C17 -56.19(18)
C17 C16 C19 C20 -178.24(16)
C15 C16 C19 C20 58.5(2)
C16 C19 C20 C21 177.19(16)
